data_2107975
loop_
_publ_author_name
'Zhou, Xinbo'
'Hu, Xiurong'
'Wu, Suxiang'
'Ye, Jiali'
'Sun, Mengying'
'Gu, Jianming'
'Zhu, Jianrong'
'Zhang, Zhongliang'

_publ_section_title
;
 Structures and physicochemical properties of vortioxetine salts
;
_journal_coeditor_code AO5012
_journal_issue 5
_journal_name_full 'Acta Crystallographica Section B'
_journal_page_first 723
_journal_page_last 732
_journal_paper_doi 10.1107/S2052520616010556
_journal_volume 72
_journal_year 2016
_chemical_formula_moiety 'C36 H45 N4 S2, Cl'
_chemical_formula_sum 'C36 H45 Cl N4 S2'
_chemical_formula_weight 633.33
_chemical_name_systematic
;
 ?
;
_space_group_IT_number 14
_symmetry_cell_setting monoclinic
_symmetry_space_group_name_Hall '-P 2ybc'
_symmetry_space_group_name_H-M 'P 1 21/c 1'
_atom_sites_solution_hydrogens geom
_atom_sites_solution_primary direct
_atom_sites_solution_secondary difmap
_audit_creation_method SHELXL-97
_cell_angle_alpha 90.00
_cell_angle_beta 93.067(2)
_cell_angle_gamma 90.00
_cell_formula_units_Z 2
_cell_length_a 20.9755(12)
_cell_length_b 7.7160(4)
_cell_length_c 10.6432(7)
_cell_measurement_reflns_used 9413
_cell_measurement_temperature 296(2)
_cell_measurement_theta_max 27.5
_cell_measurement_theta_min 3.2
_cell_volume 1720.10(17)
_computing_cell_refinement 'PROCESS-AUTO  (Rigaku,2006)'
_computing_data_collection 'PROCESS-AUTO  (Rigaku,2006)'
_computing_data_reduction 'CrystalStructure (Rigaku,2007)'
_computing_molecular_graphics 'Ortep3 for windows (Farrugia,1997)'
_computing_publication_material 'WinGX (Farrugia, 1999)'
_computing_structure_refinement 'SHELXL-97 (Sheldrick, 2008)'
_computing_structure_solution 'SHELXS-97 (Sheldrick, 2008)'
_diffrn_ambient_temperature 296(2)
_diffrn_detector_area_resol_mean 10.00
_diffrn_measured_fraction_theta_full 0.998
_diffrn_measured_fraction_theta_max 0.998
_diffrn_measurement_device_type 'Rigaku RAXIS-RAPID/ZJUG'
_diffrn_measurement_method \w
_diffrn_radiation_monochromator graphite
_diffrn_radiation_source 'rotating anode'
_diffrn_radiation_type MoK\a
_diffrn_radiation_wavelength 0.71073
_diffrn_reflns_av_R_equivalents 0.0472
_diffrn_reflns_av_sigmaI/netI 0.0370
_diffrn_reflns_limit_h_max 24
_diffrn_reflns_limit_h_min -24
_diffrn_reflns_limit_k_max 8
_diffrn_reflns_limit_k_min -9
_diffrn_reflns_limit_l_max 12
_diffrn_reflns_limit_l_min -12
_diffrn_reflns_number 13112
_diffrn_reflns_theta_full 25.00
_diffrn_reflns_theta_max 25.00
_diffrn_reflns_theta_min 3.26
_exptl_absorpt_coefficient_mu 0.263
_exptl_absorpt_correction_T_max 0.9742
_exptl_absorpt_correction_T_min 0.8597
_exptl_absorpt_correction_type multi-scan
_exptl_absorpt_process_details 'Higashi, T. (1995)'
_exptl_crystal_colour colorless
_exptl_crystal_density_diffrn 1.223
_exptl_crystal_density_method 'not measured'
_exptl_crystal_description platelet
_exptl_crystal_F_000 676
_exptl_crystal_size_max 0.50
_exptl_crystal_size_mid 0.38
_exptl_crystal_size_min 0.10
_refine_diff_density_max 0.854
_refine_diff_density_min -0.688
_refine_ls_extinction_method none
_refine_ls_goodness_of_fit_ref 1.000
_refine_ls_hydrogen_treatment constr
_refine_ls_matrix_type full
_refine_ls_number_parameters 199
_refine_ls_number_reflns 3028
_refine_ls_number_restraints 0
_refine_ls_restrained_S_all 1.000
_refine_ls_R_factor_all 0.1363
_refine_ls_R_factor_gt 0.0970
_refine_ls_shift/su_max 0.000
_refine_ls_shift/su_mean 0.000
_refine_ls_structure_factor_coef Fsqd
_refine_ls_weighting_details 'calc w=1/[\s^2^(Fo^2^)+(0.1424P)^2^+4.1586P] where P=(Fo^2^+2Fc^2^)/3'
_refine_ls_weighting_scheme calc
_refine_ls_wR_factor_gt 0.2615
_refine_ls_wR_factor_ref 0.2955
_reflns_number_gt 1917
_reflns_number_total 3028
_reflns_threshold_expression >2sigma(I)
_cod_data_source_file ao5012sup1.cif
_cod_data_source_block 6
_cod_database_code 2107975

loop_
_symmetry_equiv_pos_as_xyz
'x, y, z'
'-x, y+1/2, -z+1/2'
'-x, -y, -z'
'x, -y-1/2, z-1/2'

loop_
_atom_site_type_symbol
_atom_site_label
_atom_site_fract_x
_atom_site_fract_y
_atom_site_fract_z
_atom_site_U_iso_or_equiv
_atom_site_adp_type
_atom_site_calc_flag
_atom_site_refinement_flags
_atom_site_occupancy
_atom_site_symmetry_multiplicity
C C1 0.3373(3) 0.4608(7) 0.2359(7) 0.0688(16) Uani d . 1 1
C C2 0.3646(3) 0.4408(10) 0.1257(8) 0.090(2) Uani d . 1 1
H H2 0.3395 0.4426 0.0509 0.108 Uiso calc R 1 1
C C3 0.4308(4) 0.4171(10) 0.1229(9) 0.093(2) Uani d . 1 1
H H3 0.4484 0.4060 0.0450 0.112 Uiso calc R 1 1
C C4 0.4698(3) 0.4095(8) 0.2261(9) 0.089(2) Uani d . 1 1
C C5 0.4410(4) 0.4292(10) 0.3398(8) 0.097(2) Uani d . 1 1
H H5 0.4663 0.4250 0.4141 0.116 Uiso calc R 1 1
C C6 0.3739(4) 0.4558(8) 0.3467(7) 0.086(2) Uani d . 1 1
C C7 0.5410(3) 0.3894(12) 0.2199(12) 0.131(4) Uani d . 1 1
H H7A 0.5504 0.3314 0.1432 0.197 Uiso calc R 1 1
H H7B 0.5573 0.3223 0.2905 0.197 Uiso calc R 1 1
H H7C 0.5608 0.5017 0.2220 0.197 Uiso calc R 1 1
C C8 0.3466(6) 0.4830(15) 0.4709(9) 0.148(4) Uani d . 1 1
H H8A 0.3555 0.5991 0.4991 0.222 Uiso calc R 1 1
H H8B 0.3653 0.4021 0.5306 0.222 Uiso calc R 1 1
H H8C 0.3012 0.4655 0.4633 0.222 Uiso calc R 1 1
C C9 0.2415(2) 0.6928(7) 0.2894(6) 0.0601(14) Uani d . 1 1
C C10 0.2817(3) 0.8262(7) 0.2524(7) 0.0733(18) Uani d . 1 1
H H10 0.3159 0.8016 0.2034 0.088 Uiso calc R 1 1
C C11 0.2703(3) 0.9928(7) 0.2887(6) 0.0703(17) Uani d . 1 1
H H11 0.2988 1.0802 0.2697 0.084 Uiso calc R 1 1
C C12 0.2180(3) 1.0312(7) 0.3520(7) 0.0745(18) Uani d . 1 1
H H12 0.2090 1.1460 0.3710 0.089 Uiso calc R 1 1
C C13 0.1777(3) 0.9010(7) 0.3887(6) 0.0671(16) Uani d . 1 1
H H13 0.1423 0.9285 0.4340 0.081 Uiso calc R 1 1
C C14 0.1895(2) 0.7315(6) 0.3588(5) 0.0471(11) Uani d . 1 1
C C15 0.0944(3) 0.5618(7) 0.3111(5) 0.0563(13) Uani d . 1 1
H H15A 0.1068 0.5619 0.2247 0.068 Uiso calc R 1 1
H H15B 0.0638 0.6547 0.3206 0.068 Uiso calc R 1 1
C C16 0.0640(3) 0.3904(7) 0.3407(5) 0.0665(16) Uani d . 1 1
H H16A 0.0256 0.3743 0.2869 0.080 Uiso calc R 1 1
H H16B 0.0932 0.2969 0.3241 0.080 Uiso calc R 1 1
C C17 0.1038(3) 0.4226(7) 0.5594(5) 0.0636(15) Uani d . 1 1
H H17A 0.1356 0.3326 0.5518 0.076 Uiso calc R 1 1
H H17B 0.0912 0.4243 0.6458 0.076 Uiso calc R 1 1
C C18 0.1317(3) 0.5956(7) 0.5267(5) 0.0579(14) Uani d . 1 1
H H18A 0.1005 0.6866 0.5372 0.069 Uiso calc R 1 1
H H18B 0.1689 0.6200 0.5820 0.069 Uiso calc R 1 1
Cl Cl1 0.0000 0.0000 0.5000 0.0784(8) Uani d S 1 2
N N1 0.14994(18) 0.5905(5) 0.3953(4) 0.0473(10) Uani d . 1 1
N N2 0.04764(19) 0.3850(5) 0.4740(4) 0.0518(11) Uani d . 1 1
H H2A 0.0323 0.2794 0.4918 0.062 Uiso calc R 1 1
H H2B 0.0168 0.4632 0.4868 0.062 Uiso calc PR 0.50 1
S S1 0.25296(8) 0.4753(2) 0.2394(2) 0.0927(8) Uani d . 1 1

loop_
_atom_site_aniso_label
_atom_site_aniso_U_11
_atom_site_aniso_U_22
_atom_site_aniso_U_33
_atom_site_aniso_U_12
_atom_site_aniso_U_13
_atom_site_aniso_U_23
C1 0.070(4) 0.043(3) 0.096(5) 0.000(3) 0.021(4) -0.001(3)
C2 0.079(4) 0.091(5) 0.100(5) -0.009(4) 0.023(4) -0.007(4)
C3 0.070(4) 0.098(5) 0.113(6) -0.004(4) 0.033(4) -0.018(5)
C4 0.069(4) 0.055(4) 0.145(7) 0.010(3) 0.022(5) -0.007(4)
C5 0.103(6) 0.075(4) 0.111(6) 0.013(4) -0.006(5) 0.005(4)
C6 0.125(6) 0.054(3) 0.082(5) 0.013(4) 0.037(5) 0.002(3)
C7 0.064(4) 0.099(6) 0.232(12) 0.013(4) 0.019(6) -0.006(7)
C8 0.206(12) 0.153(10) 0.087(6) 0.048(8) 0.028(7) 0.023(6)
C9 0.044(3) 0.044(3) 0.094(4) -0.006(2) 0.015(3) 0.008(3)
C10 0.052(3) 0.049(3) 0.122(5) -0.009(3) 0.028(3) 0.011(3)
C11 0.057(3) 0.044(3) 0.111(5) -0.012(2) 0.015(3) 0.013(3)
C12 0.078(4) 0.035(3) 0.113(5) -0.003(3) 0.027(4) 0.002(3)
C13 0.063(3) 0.045(3) 0.096(4) -0.004(3) 0.023(3) 0.002(3)
C14 0.040(2) 0.043(2) 0.058(3) -0.007(2) 0.001(2) 0.008(2)
C15 0.061(3) 0.064(3) 0.044(3) -0.023(3) 0.002(2) 0.000(2)
C16 0.069(3) 0.059(3) 0.074(4) -0.025(3) 0.017(3) -0.021(3)
C17 0.062(3) 0.063(3) 0.066(3) -0.005(3) 0.003(3) 0.025(3)
C18 0.054(3) 0.068(3) 0.050(3) -0.018(3) -0.009(2) 0.012(3)
Cl1 0.0846(15) 0.0365(9) 0.1119(18) -0.0070(9) -0.0157(13) 0.0063(10)
N1 0.043(2) 0.043(2) 0.057(2) -0.0105(17) 0.0058(18) 0.0067(18)
N2 0.051(2) 0.035(2) 0.072(3) -0.0098(17) 0.017(2) 0.0039(19)
S1 0.0693(11) 0.0543(10) 0.158(2) -0.0122(7) 0.0375(11) -0.0158(10)

loop_
_atom_type_symbol
_atom_type_description
_atom_type_scat_dispersion_real
_atom_type_scat_dispersion_imag
_atom_type_scat_source
C C 0.0033 0.0016 'International Tables Vol C Tables 4.2.6.8 and 6.1.1.4'
H H 0.0000 0.0000 'International Tables Vol C Tables 4.2.6.8 and 6.1.1.4'
Cl Cl 0.1484 0.1585 'International Tables Vol C Tables 4.2.6.8 and 6.1.1.4'
N N 0.0061 0.0033 'International Tables Vol C Tables 4.2.6.8 and 6.1.1.4'
S S 0.1246 0.1234 'International Tables Vol C Tables 4.2.6.8 and 6.1.1.4'

loop_
_geom_angle_atom_site_label_1
_geom_angle_atom_site_label_2
_geom_angle_atom_site_label_3
_geom_angle
C2 C1 C6 120.2(7)
C2 C1 S1 119.9(6)
C6 C1 S1 119.7(5)
C1 C2 C3 120.2(8)
C1 C2 H2 119.9
C3 C2 H2 119.9
C4 C3 C2 123.5(7)
C4 C3 H3 118.3
C2 C3 H3 118.3
C3 C4 C5 115.8(7)
C3 C4 C7 122.2(9)
C5 C4 C7 121.9(9)
C4 C5 C6 122.5(8)
C4 C5 H5 118.8
C6 C5 H5 118.8
C1 C6 C5 117.8(6)
C1 C6 C8 122.5(8)
C5 C6 C8 119.7(9)
C4 C7 H7A 109.5
C4 C7 H7B 109.5
H7A C7 H7B 109.5
C4 C7 H7C 109.5
H7A C7 H7C 109.5
H7B C7 H7C 109.5
C6 C8 H8A 109.5
C6 C8 H8B 109.5
H8A C8 H8B 109.5
C6 C8 H8C 109.5
H8A C8 H8C 109.5
H8B C8 H8C 109.5
C14 C9 C10 119.7(5)
C14 C9 S1 119.1(4)
C10 C9 S1 121.1(4)
C11 C10 C9 119.7(5)
C11 C10 H10 120.1
C9 C10 H10 120.1
C12 C11 C10 120.4(5)
C12 C11 H11 119.8
C10 C11 H11 119.8
C11 C12 C13 120.4(5)
C11 C12 H12 119.8
C13 C12 H12 119.8
C14 C13 C12 120.4(5)
C14 C13 H13 119.8
C12 C13 H13 119.8
C13 C14 C9 119.1(4)
C13 C14 N1 123.1(4)
C9 C14 N1 117.8(4)
N1 C15 C16 109.9(4)
N1 C15 H15A 109.7
C16 C15 H15A 109.7
N1 C15 H15B 109.7
C16 C15 H15B 109.7
H15A C15 H15B 108.2
N2 C16 C15 110.3(4)
N2 C16 H16A 109.6
C15 C16 H16A 109.6
N2 C16 H16B 109.6
C15 C16 H16B 109.6
H16A C16 H16B 108.1
N2 C17 C18 109.8(4)
N2 C17 H17A 109.7
C18 C17 H17A 109.7
N2 C17 H17B 109.7
C18 C17 H17B 109.7
H17A C17 H17B 108.2
N1 C18 C17 108.7(4)
N1 C18 H18A 109.9
C17 C18 H18A 109.9
N1 C18 H18B 109.9
C17 C18 H18B 109.9
H18A C18 H18B 108.3
C14 N1 C15 114.0(4)
C14 N1 C18 114.9(4)
C15 N1 C18 110.5(4)
C16 N2 C17 111.6(4)
C16 N2 H2A 109.3
C17 N2 H2A 109.3
C16 N2 H2B 109.3
C17 N2 H2B 109.3
H2A N2 H2B 108.0
C1 S1 C9 102.5(3)

loop_
_geom_bond_atom_site_label_1
_geom_bond_atom_site_label_2
_geom_bond_distance
C1 C2 1.341(9)
C1 C6 1.373(10)
C1 S1 1.776(6)
C2 C3 1.402(10)
C2 H2 0.9300
C3 C4 1.336(11)
C3 H3 0.9300
C4 C5 1.389(11)
C4 C7 1.507(10)
C5 C6 1.428(11)
C5 H5 0.9300
C6 C8 1.483(11)
C7 H7A 0.9600
C7 H7B 0.9600
C7 H7C 0.9600
C8 H8A 0.9600
C8 H8B 0.9600
C8 H8C 0.9600
C9 C14 1.383(7)
C9 C10 1.400(7)
C9 S1 1.781(6)
C10 C11 1.367(8)
C10 H10 0.9300
C11 C12 1.351(8)
C11 H11 0.9300
C12 C13 1.383(8)
C12 H12 0.9300
C13 C14 1.372(7)
C13 H13 0.9300
C14 N1 1.433(6)
C15 N1 1.449(6)
C15 C16 1.509(7)
C15 H15A 0.9700
C15 H15B 0.9700
C16 N2 1.478(7)
C16 H16A 0.9700
C16 H16B 0.9700
C17 N2 1.477(7)
C17 C18 1.506(7)
C17 H17A 0.9700
C17 H17B 0.9700
C18 N1 1.470(6)
C18 H18A 0.9700
C18 H18B 0.9700
N2 H2A 0.9000
N2 H2B 0.9000

loop_
_geom_hbond_atom_site_label_D
_geom_hbond_atom_site_label_H
_geom_hbond_atom_site_label_A
_geom_hbond_distance_DH
_geom_hbond_distance_HA
_geom_hbond_distance_DA
_geom_hbond_angle_DHA
N2 H2A Cl1 0.90 2.26 3.151(4) 169

loop_
_geom_torsion_atom_site_label_1
_geom_torsion_atom_site_label_2
_geom_torsion_atom_site_label_3
_geom_torsion_atom_site_label_4
_geom_torsion
C6 C1 C2 C3 -0.9(10)
S1 C1 C2 C3 -175.5(6)
C1 C2 C3 C4 1.3(12)
C2 C3 C4 C5 -0.9(11)
C2 C3 C4 C7 -178.1(7)
C3 C4 C5 C6 0.1(11)
C7 C4 C5 C6 177.3(7)
C2 C1 C6 C5 0.1(9)
S1 C1 C6 C5 174.8(5)
C2 C1 C6 C8 177.9(8)
S1 C1 C6 C8 -7.5(9)
C4 C5 C6 C1 0.3(11)
C4 C5 C6 C8 -177.5(8)
C14 C9 C10 C11 2.1(10)
S1 C9 C10 C11 177.7(5)
C9 C10 C11 C12 -4.9(11)
C10 C11 C12 C13 4.6(11)
C11 C12 C13 C14 -1.5(11)
C12 C13 C14 C9 -1.2(9)
C12 C13 C14 N1 179.3(6)
C10 C9 C14 C13 0.9(9)
S1 C9 C14 C13 -174.8(5)
C10 C9 C14 N1 -179.6(5)
S1 C9 C14 N1 4.7(7)
N1 C15 C16 N2 56.5(6)
N2 C17 C18 N1 -58.9(6)
C13 C14 N1 C15 83.8(6)
C9 C14 N1 C15 -95.6(6)
C13 C14 N1 C18 -45.2(7)
C9 C14 N1 C18 135.3(5)
C16 C15 N1 C14 167.9(4)
C16 C15 N1 C18 -60.9(6)
C17 C18 N1 C14 -167.2(4)
C17 C18 N1 C15 62.1(5)
C15 C16 N2 C17 -54.8(6)
C18 C17 N2 C16 56.4(6)
C2 C1 S1 C9 -113.1(6)
C6 C1 S1 C9 72.2(5)
C14 C9 S1 C1 -149.6(5)
C10 C9 S1 C1 34.8(6)
